data_4125640
loop_
_publ_author_name
'Lovinger, Gabriel J.'
'Aparece, Mark D.'
'Morken, James P.'

_publ_section_title
;
 Pd-Catalyzed Conjunctive Cross-Coupling between Grignard-Derived Boron
 &quot;Ate&quot; Complexes and C(sp(2)) Halides or Triflates: NaOTf as a
 Grignard Activator and Halide Scavenger.
;
_journal_issue 8
_journal_name_full 'Journal of the American Chemical Society'
_journal_page_first 3153
_journal_page_last 3160
_journal_paper_doi 10.1021/jacs.6b12663
_journal_volume 139
_journal_year 2017
_chemical_absolute_configuration ad
_chemical_formula_moiety 'C20 H25 B O3 S'
_chemical_formula_sum 'C20 H25 B O3 S'
_chemical_formula_weight 356.27
_space_group_crystal_system monoclinic
_space_group_IT_number 4
_space_group_name_Hall 'P 2yb'
_space_group_name_H-M_alt 'P 1 21 1'
_symmetry_space_group_name_Hall 'P 2yb'
_symmetry_space_group_name_H-M 'P 1 21 1'
_atom_sites_solution_hydrogens mixed
_atom_sites_solution_primary direct
_atom_sites_solution_secondary difmap
_audit_creation_method SHELXL-2014/7
_cell_angle_alpha 90
_cell_angle_beta 102.765(4)
_cell_angle_gamma 90
_cell_formula_units_Z 4
_cell_length_a 10.818(2)
_cell_length_b 14.500(3)
_cell_length_c 12.569(3)
_cell_measurement_reflns_used 9944
_cell_measurement_temperature 100(2)
_cell_measurement_theta_max 28.12
_cell_measurement_theta_min 2.18
_cell_volume 1922.9(7)
_computing_cell_refinement 'SAINT (Bruker, 2014)'
_computing_data_collection 'APEX2 (Bruker, 2014)'
_computing_data_reduction 'SAINT (Bruker, 2014)'
_computing_molecular_graphics 'Bruker SHELXTL'
_computing_publication_material 'Bruker SHELXTL'
_computing_structure_refinement 'SHELXL-2014 (Sheldrick, 2014)'
_computing_structure_solution 'SHELXL-2014 (Sheldrick, 2014)'
_diffrn_ambient_temperature 100(2)
_diffrn_measured_fraction_theta_full 1.000
_diffrn_measured_fraction_theta_max 0.998
_diffrn_measurement_device_type 'Bruker Kappa DUO CCD diffractometer'
_diffrn_measurement_method '\f and \w scans'
_diffrn_radiation_type MoK\a
_diffrn_radiation_wavelength 0.71073
_diffrn_reflns_av_R_equivalents 0.0356
_diffrn_reflns_av_unetI/netI 0.0302
_diffrn_reflns_Laue_measured_fraction_full 1.000
_diffrn_reflns_Laue_measured_fraction_max 0.998
_diffrn_reflns_limit_h_max 14
_diffrn_reflns_limit_h_min -13
_diffrn_reflns_limit_k_max 19
_diffrn_reflns_limit_k_min -19
_diffrn_reflns_limit_l_max 16
_diffrn_reflns_limit_l_min -16
_diffrn_reflns_number 44417
_diffrn_reflns_point_group_measured_fraction_full 1.000
_diffrn_reflns_point_group_measured_fraction_max 0.997
_diffrn_reflns_theta_full 25.242
_diffrn_reflns_theta_max 28.330
_diffrn_reflns_theta_min 1.661
_diffrn_source 'fine-focus sealed tube'
_exptl_absorpt_coefficient_mu 0.183
_exptl_absorpt_correction_T_max 0.7457
_exptl_absorpt_correction_T_min 0.6986
_exptl_absorpt_correction_type multi-scan
_exptl_absorpt_process_details
;
Sheldrick, G.M. (2013). SADABS. Bruker AXS Inc. Madison, WI USA.
;
_exptl_crystal_colour colorless
_exptl_crystal_density_diffrn 1.231
_exptl_crystal_density_meas ?
_exptl_crystal_density_method none
_exptl_crystal_description prism
_exptl_crystal_F_000 760
_exptl_crystal_size_max 0.600
_exptl_crystal_size_mid 0.400
_exptl_crystal_size_min 0.270
_refine_diff_density_max 0.368
_refine_diff_density_min -0.386
_refine_diff_density_rms 0.046
_refine_ls_abs_structure_details
;
 Flack x determined using 3599 quotients [(I+)-(I-)]/[(I+)+(I-)]
 (Parsons, Flack and Wagner, Acta Cryst. B69 (2013) 249-259).
;
_refine_ls_abs_structure_Flack -0.03(2)
_refine_ls_extinction_coef na
_refine_ls_extinction_method none
_refine_ls_goodness_of_fit_ref 1.059
_refine_ls_hydrogen_treatment mixed
_refine_ls_matrix_type full
_refine_ls_number_parameters 539
_refine_ls_number_reflns 9584
_refine_ls_number_restraints 523
_refine_ls_restrained_S_all 1.073
_refine_ls_R_factor_all 0.0565
_refine_ls_R_factor_gt 0.0500
_refine_ls_shift/su_max 0.000
_refine_ls_shift/su_mean 0.000
_refine_ls_structure_factor_coef Fsqd
_refine_ls_weighting_details 'w=1/[\s^2^(Fo^2^)+(0.0400P)^2^+1.1473P] where P=(Fo^2^+2Fc^2^)/3'
_refine_ls_weighting_scheme calc
_refine_ls_wR_factor_gt 0.1114
_refine_ls_wR_factor_ref 0.1150
_reflns_Friedel_coverage 0.924
_reflns_Friedel_fraction_full 1.000
_reflns_Friedel_fraction_max 0.996
_reflns_number_gt 8680
_reflns_number_total 9584
_reflns_threshold_expression 'I > 2\s(I)'
_cod_data_source_file ja6b12663_si_002.cif
_cod_data_source_block C20H25BO3S
_cod_depositor_comments
;
The following automatic conversions were performed:

'_exptl_crystal_density_meas' value 'not measured' was changed to '?'
- the value is perceived as not measured.

Automatic conversion script
Id: cif_fix_values 4973 2017-02-22 13:04:09Z antanas 
;
_cod_original_cell_volume 1922.8(7)
_cod_database_code 4125640
_shelx_shelxl_version_number 2014/7
_shelx_space_group_comment
;
The symmetry employed for this shelxl refinement is uniquely defined
by the following loop, which should always be used as a source of
symmetry information in preference to the above space-group names.
They are only intended as comments.
;
_shelx_estimated_absorpt_t_min 0.898
_shelx_estimated_absorpt_t_max 0.952

loop_
_space_group_symop_operation_xyz
'x, y, z'
'-x, y+1/2, -z'

loop_
_atom_site_label
_atom_site_type_symbol
_atom_site_fract_x
_atom_site_fract_y
_atom_site_fract_z
_atom_site_U_iso_or_equiv
_atom_site_adp_type
_atom_site_occupancy
_atom_site_site_symmetry_order
_atom_site_calc_flag
_atom_site_refinement_flags_posn
_atom_site_refinement_flags_adp
_atom_site_refinement_flags_occupancy
_atom_site_disorder_assembly
_atom_site_disorder_group
S1 S 0.36477(11) 0.51909(7) 0.68538(8) 0.0423(3) Uani 1 1 d . U . . .
O1 O 0.5081(4) 0.3453(2) 0.6634(3) 0.0697(12) Uani 1 1 d . U . . .
O2 O 0.6523(3) 0.7940(2) 0.8888(2) 0.0432(7) Uani 1 1 d . U . . .
O3 O 0.4419(2) 0.79082(19) 0.8793(2) 0.0351(6) Uani 1 1 d . U . . .
B1 B 0.5331(5) 0.8050(3) 0.8255(3) 0.0361(10) Uani 1 1 d . U . . .
C1 C 0.6787(5) 0.4073(4) 0.5997(4) 0.0695(16) Uani 1 1 d . U . . .
H1A H 0.7090 0.3434 0.6065 0.104 Uiso 1 1 calc R U . . .
H1B H 0.7431 0.4477 0.6433 0.104 Uiso 1 1 calc R U . . .
H1C H 0.6626 0.4261 0.5230 0.104 Uiso 1 1 calc R U . . .
C2 C 0.5595(5) 0.4142(3) 0.6395(3) 0.0500(11) Uani 1 1 d . U . . .
C3 C 0.5068(4) 0.5063(2) 0.6492(3) 0.0346(8) Uani 1 1 d . U . . .
C4 C 0.5573(4) 0.5895(3) 0.6310(3) 0.0404(9) Uani 1 1 d . U . . .
H4 H 0.6357 0.5951 0.6092 0.048 Uiso 1 1 calc R U . . .
C5 C 0.4850(5) 0.6650(3) 0.6466(3) 0.0450(11) Uani 1 1 d . U . . .
C6 C 0.5416(5) 0.7613(3) 0.6318(3) 0.0170(11) Uani 0.670(11) 1 d . U P A 1
H6A H 0.6351 0.7591 0.6565 0.020 Uiso 0.670(11) 1 calc R U P A 1
H6B H 0.5209 0.7784 0.5536 0.020 Uiso 0.670(11) 1 calc R U P A 1
C7 C 0.4874(4) 0.8344(3) 0.6985(3) 0.0158(11) Uani 0.670(11) 1 d D U P A 1
H7 H 0.397(6) 0.835(4) 0.683(4) 0.019 Uiso 0.670(11) 1 d . U P A 1
C6X C 0.4544(16) 0.7671(9) 0.6258(9) 0.039(4) Uani 0.330(11) 1 d . U P A 2
H6X1 H 0.371(14) 0.810(11) 0.638(11) 0.047 Uiso 0.330(11) 1 d . U P A 2
H6X2 H 0.464(12) 0.777(9) 0.550(11) 0.047 Uiso 0.330(11) 1 d . U P A 2
C7X C 0.5588(16) 0.8184(7) 0.7046(9) 0.037(3) Uani 0.330(11) 1 d D U P A 2
H7X H 0.6451 0.7964 0.6998 0.044 Uiso 0.330(11) 1 calc R U P A 2
C8 C 0.5417(4) 0.9284(3) 0.6824(3) 0.0319(8) Uani 1 1 d D U . . .
C9 C 0.6450(4) 0.9503(2) 0.6400(3) 0.0281(7) Uani 1 1 d . U . . .
H9 H 0.6969 0.9026 0.6220 0.034 Uiso 1 1 calc R U . . .
C10 C 0.6736(5) 1.0419(3) 0.6234(3) 0.0423(10) Uani 1 1 d . U . . .
H10 H 0.7445 1.0558 0.5933 0.051 Uiso 1 1 calc R U . . .
C11 C 0.6032(5) 1.1112(3) 0.6491(3) 0.0531(12) Uani 1 1 d . U . . .
H11 H 0.6250 1.1734 0.6378 0.064 Uiso 1 1 calc R U . . .
C12 C 0.5026(5) 1.0926(4) 0.6904(4) 0.0557(13) Uani 1 1 d . U . . .
H12 H 0.4529 1.1419 0.7079 0.067 Uiso 1 1 calc R U . . .
C13 C 0.4689(4) 1.0019(4) 0.7083(3) 0.0493(11) Uani 1 1 d . U . . .
H13 H 0.3970 0.9899 0.7379 0.059 Uiso 1 1 calc R U . . .
C14 C 0.3783(5) 0.6376(3) 0.6761(3) 0.0490(11) Uani 1 1 d . U . . .
H14 H 0.3164 0.6794 0.6903 0.059 Uiso 1 1 calc R U . . .
C15 C 0.6375(4) 0.7888(3) 1.0025(3) 0.0344(8) Uani 1 1 d . U . . .
C16 C 0.5011(4) 0.7531(3) 0.9869(3) 0.0317(8) Uani 1 1 d . U . . .
C17 C 0.6540(4) 0.8877(3) 1.0481(3) 0.0426(9) Uani 1 1 d . U . . .
H17A H 0.6449 0.8877 1.1240 0.064 Uiso 1 1 calc R U . . .
H17B H 0.7383 0.9106 1.0450 0.064 Uiso 1 1 calc R U . . .
H17C H 0.5892 0.9277 1.0044 0.064 Uiso 1 1 calc R U . . .
C18 C 0.7397(4) 0.7273(3) 1.0671(4) 0.0574(13) Uani 1 1 d . U . . .
H18A H 0.7303 0.7236 1.1427 0.086 Uiso 1 1 calc R U . . .
H18B H 0.7319 0.6655 1.0349 0.086 Uiso 1 1 calc R U . . .
H18C H 0.8231 0.7529 1.0655 0.086 Uiso 1 1 calc R U . . .
C19 C 0.4276(5) 0.7882(3) 1.0673(4) 0.0514(11) Uani 1 1 d . U . . .
H19A H 0.4652 0.7640 1.1400 0.077 Uiso 1 1 calc R U . . .
H19B H 0.4305 0.8558 1.0689 0.077 Uiso 1 1 calc R U . . .
H19C H 0.3393 0.7678 1.0452 0.077 Uiso 1 1 calc R U . . .
C20 C 0.4910(5) 0.6484(3) 0.9782(3) 0.0455(10) Uani 1 1 d . U . . .
H20A H 0.5297 0.6208 1.0488 0.068 Uiso 1 1 calc R U . . .
H20B H 0.4015 0.6306 0.9573 0.068 Uiso 1 1 calc R U . . .
H20C H 0.5353 0.6267 0.9228 0.068 Uiso 1 1 calc R U . . .
S2 S -0.13786(8) 0.49119(6) 0.18487(8) 0.0312(2) Uani 1 1 d . U . . .
O4 O -0.0509(2) 0.20474(18) 0.36426(17) 0.0277(5) Uani 1 1 d . U . . .
O5 O 0.1634(2) 0.22704(19) 0.40893(19) 0.0334(6) Uani 1 1 d . U . . .
O6 O 0.0370(3) 0.64654(18) 0.1756(2) 0.0415(7) Uani 1 1 d . U . . .
B2 B 0.0600(3) 0.2075(2) 0.3283(3) 0.0204(6) Uani 1 1 d . U . . .
C21 C 0.1928(3) 0.5693(3) 0.1000(3) 0.0333(8) Uani 1 1 d . U . . .
H21A H 0.1680 0.5541 0.0222 0.050 Uiso 1 1 calc R U . . .
H21B H 0.2501 0.5216 0.1381 0.050 Uiso 1 1 calc R U . . .
H21C H 0.2360 0.6291 0.1091 0.050 Uiso 1 1 calc R U . . .
C22 C 0.0769(3) 0.5739(2) 0.1468(3) 0.0274(7) Uani 1 1 d . U . . .
C23 C 0.0095(3) 0.4870(2) 0.1540(3) 0.0227(6) Uani 1 1 d . U . . .
C24 C 0.0417(3) 0.3982(2) 0.1334(2) 0.0202(6) Uani 1 1 d . U . . .
H24 H 0.1197 0.3819 0.1154 0.024 Uiso 1 1 calc R U . . .
C25 C -0.0539(3) 0.3331(2) 0.1419(3) 0.0221(6) Uani 1 1 d . U . . .
C26 C -0.0442(3) 0.2304(2) 0.1247(3) 0.0224(6) Uani 1 1 d . U . . .
H26A H -0.0324 0.2191 0.0499 0.027 Uiso 1 1 calc R U . . .
H26B H -0.1246 0.2007 0.1313 0.027 Uiso 1 1 calc R U . . .
C27 C 0.0663(3) 0.1859(2) 0.2073(3) 0.0206(6) Uani 1 1 d . U . . .
H27 H 0.136(3) 0.212(2) 0.193(3) 0.025 Uiso 1 1 d . U . . .
C28 C 0.0704(3) 0.0817(2) 0.1893(2) 0.0216(6) Uani 1 1 d . U . . .
C29 C 0.1609(4) 0.0415(2) 0.1408(3) 0.0293(7) Uani 1 1 d . U . . .
H29 H 0.2225 0.0797 0.1195 0.035 Uiso 1 1 calc R U . . .
C30 C 0.1638(4) -0.0527(3) 0.1228(3) 0.0395(9) Uani 1 1 d . U . . .
H30 H 0.2262 -0.0779 0.0886 0.047 Uiso 1 1 calc R U . . .
C31 C 0.0765(4) -0.1098(3) 0.1544(3) 0.0376(9) Uani 1 1 d . U . . .
H31 H 0.0789 -0.1745 0.1428 0.045 Uiso 1 1 calc R U . . .
C32 C -0.0150(4) -0.0718(3) 0.2035(3) 0.0340(8) Uani 1 1 d . U . . .
H32 H -0.0760 -0.1104 0.2251 0.041 Uiso 1 1 calc R U . . .
C33 C -0.0170(3) 0.0233(2) 0.2208(3) 0.0285(7) Uani 1 1 d . U . . .
H33 H -0.0795 0.0486 0.2549 0.034 Uiso 1 1 calc R U . . .
C34 C -0.1552(3) 0.3746(2) 0.1699(3) 0.0282(7) Uani 1 1 d . U . . .
H34 H -0.2279 0.3420 0.1800 0.034 Uiso 1 1 calc R U . . .
C35 C 0.0994(7) 0.2561(6) 0.5053(6) 0.0285(16) Uani 0.538(6) 1 d D U P B 1
C36 C -0.0260(6) 0.2021(6) 0.4839(5) 0.0251(13) Uani 0.538(6) 1 d D U P B 1
C37 C 0.0854(7) 0.3601(5) 0.4996(6) 0.0422(18) Uani 0.538(6) 1 d D U P B 1
H37A H 0.0258 0.3772 0.4318 0.063 Uiso 0.538(6) 1 calc R U P B 1
H37B H 0.0533 0.3820 0.5621 0.063 Uiso 0.538(6) 1 calc R U P B 1
H37C H 0.1681 0.3883 0.5011 0.063 Uiso 0.538(6) 1 calc R U P B 1
C38 C 0.1919(8) 0.2277(8) 0.6103(6) 0.057(2) Uani 0.538(6) 1 d D U P B 1
H38A H 0.1999 0.1604 0.6129 0.086 Uiso 0.538(6) 1 calc R U P B 1
H38B H 0.2750 0.2554 0.6123 0.086 Uiso 0.538(6) 1 calc R U P B 1
H38C H 0.1601 0.2491 0.6733 0.086 Uiso 0.538(6) 1 calc R U P B 1
C39 C -0.1323(7) 0.2504(6) 0.5224(6) 0.0349(16) Uani 0.538(6) 1 d D U P B 1
H39A H -0.1155 0.2486 0.6023 0.052 Uiso 0.538(6) 1 calc R U P B 1
H39B H -0.1375 0.3147 0.4978 0.052 Uiso 0.538(6) 1 calc R U P B 1
H39C H -0.2127 0.2192 0.4921 0.052 Uiso 0.538(6) 1 calc R U P B 1
C40 C -0.0131(8) 0.1023(5) 0.5211(6) 0.0418(18) Uani 0.538(6) 1 d D U P B 1
H40A H 0.0036 0.0999 0.6010 0.063 Uiso 0.538(6) 1 calc R U P B 1
H40B H -0.0918 0.0691 0.4904 0.063 Uiso 0.538(6) 1 calc R U P B 1
H40C H 0.0574 0.0735 0.4961 0.063 Uiso 0.538(6) 1 calc R U P B 1
C35X C 0.1361(7) 0.2224(6) 0.5110(7) 0.0215(16) Uani 0.462(6) 1 d D U P B 2
C36X C -0.0061(8) 0.2467(6) 0.4775(6) 0.0236(16) Uani 0.462(6) 1 d D U P B 2
C37X C 0.2185(8) 0.2878(7) 0.5881(7) 0.040(2) Uani 0.462(6) 1 d D U P B 2
H37D H 0.1980 0.2837 0.6601 0.061 Uiso 0.462(6) 1 calc R U P B 2
H37E H 0.3078 0.2715 0.5942 0.061 Uiso 0.462(6) 1 calc R U P B 2
H37F H 0.2038 0.3509 0.5603 0.061 Uiso 0.462(6) 1 calc R U P B 2
C38X C 0.1593(9) 0.1240(6) 0.5511(7) 0.039(2) Uani 0.462(6) 1 d D U P B 2
H38D H 0.1407 0.1184 0.6236 0.059 Uiso 0.462(6) 1 calc R U P B 2
H38E H 0.1042 0.0823 0.5004 0.059 Uiso 0.462(6) 1 calc R U P B 2
H38F H 0.2481 0.1077 0.5551 0.059 Uiso 0.462(6) 1 calc R U P B 2
C39X C -0.0343(8) 0.3505(6) 0.4684(6) 0.0342(19) Uani 0.462(6) 1 d D U P B 2
H39D H 0.0191 0.3797 0.4244 0.051 Uiso 0.462(6) 1 calc R U P B 2
H39E H -0.1238 0.3601 0.4336 0.051 Uiso 0.462(6) 1 calc R U P B 2
H39F H -0.0163 0.3780 0.5414 0.051 Uiso 0.462(6) 1 calc R U P B 2
C40X C -0.0882(8) 0.2005(7) 0.5456(6) 0.0349(19) Uani 0.462(6) 1 d D U P B 2
H40D H -0.0653 0.2239 0.6206 0.052 Uiso 0.462(6) 1 calc R U P B 2
H40E H -0.1776 0.2141 0.5144 0.052 Uiso 0.462(6) 1 calc R U P B 2
H40F H -0.0748 0.1336 0.5458 0.052 Uiso 0.462(6) 1 calc R U P B 2

loop_
_atom_site_aniso_label
_atom_site_aniso_U_11
_atom_site_aniso_U_22
_atom_site_aniso_U_33
_atom_site_aniso_U_23
_atom_site_aniso_U_13
_atom_site_aniso_U_12
S1 0.0634(7) 0.0363(5) 0.0272(4) -0.0016(4) 0.0099(4) -0.0104(5)
O1 0.135(3) 0.0191(14) 0.0473(19) 0.0023(13) 0.003(2) 0.0025(17)
O2 0.0404(14) 0.0601(19) 0.0363(14) -0.0160(13) 0.0239(11) -0.0135(13)
O3 0.0337(13) 0.0416(15) 0.0269(12) 0.0115(11) 0.0001(10) -0.0071(11)
B1 0.054(2) 0.034(2) 0.0206(17) -0.0042(15) 0.0084(15) -0.0215(18)
C1 0.081(3) 0.074(4) 0.042(2) -0.006(2) -0.011(2) 0.034(3)
C2 0.083(3) 0.030(2) 0.0270(19) 0.0011(15) -0.0086(19) 0.012(2)
C3 0.055(2) 0.0232(18) 0.0200(15) 0.0013(13) -0.0039(14) -0.0043(15)
C4 0.065(3) 0.0295(18) 0.0199(16) -0.0019(13) -0.0042(16) -0.0133(17)
C5 0.092(3) 0.0220(17) 0.0173(15) 0.0026(12) 0.0052(18) -0.0081(18)
C6 0.018(3) 0.0164(19) 0.0171(19) 0.0002(14) 0.0046(16) -0.0031(15)
C7 0.007(2) 0.020(2) 0.0201(19) -0.0004(15) 0.0032(15) 0.0004(16)
C6X 0.059(10) 0.034(5) 0.019(5) 0.004(4) -0.005(5) -0.008(5)
C7X 0.050(8) 0.039(5) 0.024(5) -0.005(4) 0.016(4) -0.019(5)
C8 0.047(2) 0.0308(17) 0.0197(15) -0.0043(13) 0.0104(14) -0.0187(15)
C9 0.0370(18) 0.0247(16) 0.0238(16) -0.0013(12) 0.0090(13) -0.0001(13)
C10 0.062(3) 0.039(2) 0.0280(19) -0.0020(15) 0.0141(17) -0.0247(18)
C11 0.091(3) 0.027(2) 0.033(2) 0.0042(16) -0.005(2) 0.000(2)
C12 0.046(2) 0.053(3) 0.055(3) -0.021(2) -0.017(2) 0.023(2)
C13 0.0298(18) 0.080(3) 0.040(2) -0.023(2) 0.0099(15) -0.006(2)
C14 0.087(3) 0.034(2) 0.0249(18) -0.0006(15) 0.0091(19) 0.014(2)
C15 0.0354(18) 0.044(2) 0.0242(16) -0.0064(15) 0.0068(13) 0.0082(16)
C16 0.0342(17) 0.040(2) 0.0218(16) 0.0070(14) 0.0082(13) 0.0040(14)
C17 0.048(2) 0.039(2) 0.038(2) -0.0110(17) 0.0037(18) 0.0001(17)
C18 0.045(2) 0.055(3) 0.058(3) -0.020(2) -0.019(2) 0.024(2)
C19 0.059(3) 0.053(3) 0.054(2) 0.010(2) 0.040(2) 0.010(2)
C20 0.069(3) 0.035(2) 0.031(2) 0.0071(16) 0.0099(19) -0.0059(19)
S2 0.0294(4) 0.0240(4) 0.0406(5) -0.0050(4) 0.0088(3) 0.0042(3)
O4 0.0270(11) 0.0375(13) 0.0190(10) -0.0019(9) 0.0062(8) 0.0040(10)
O5 0.0322(12) 0.0414(15) 0.0246(11) -0.0027(10) 0.0020(9) -0.0073(10)
O6 0.0436(15) 0.0204(13) 0.0545(17) -0.0013(11) -0.0024(12) 0.0036(11)
B2 0.0205(15) 0.0160(15) 0.0236(16) 0.0002(12) 0.0029(12) 0.0026(12)
C21 0.0334(18) 0.0279(17) 0.0367(18) 0.0076(14) 0.0039(14) -0.0060(14)
C22 0.0282(16) 0.0216(15) 0.0268(16) 0.0061(12) -0.0061(12) 0.0019(12)
C23 0.0218(13) 0.0218(14) 0.0231(15) -0.0002(12) 0.0020(11) 0.0008(12)
C24 0.0215(14) 0.0184(14) 0.0197(14) -0.0011(11) 0.0021(11) 0.0016(11)
C25 0.0277(15) 0.0202(14) 0.0171(14) -0.0017(11) 0.0024(11) -0.0038(11)
C26 0.0284(15) 0.0167(13) 0.0212(14) -0.0005(11) 0.0033(12) -0.0037(11)
C27 0.0209(14) 0.0183(14) 0.0235(14) -0.0029(11) 0.0069(11) -0.0060(11)
C28 0.0258(15) 0.0211(14) 0.0167(13) -0.0016(11) 0.0020(11) -0.0005(11)
C29 0.0351(18) 0.0265(17) 0.0278(17) -0.0015(13) 0.0104(14) 0.0041(13)
C30 0.052(2) 0.0301(19) 0.036(2) -0.0092(15) 0.0090(17) 0.0128(16)
C31 0.060(2) 0.0205(16) 0.0254(17) -0.0020(13) -0.0046(16) -0.0002(16)
C32 0.047(2) 0.0239(16) 0.0263(16) 0.0040(13) -0.0023(15) -0.0129(15)
C33 0.0286(16) 0.0272(16) 0.0292(16) 0.0006(13) 0.0051(13) -0.0042(13)
C34 0.0270(16) 0.0265(17) 0.0311(17) -0.0037(13) 0.0061(13) -0.0049(12)
C35 0.026(3) 0.044(4) 0.016(3) -0.007(3) 0.005(2) 0.001(3)
C36 0.024(3) 0.031(4) 0.021(3) 0.000(3) 0.007(2) -0.002(2)
C37 0.052(4) 0.042(4) 0.038(4) -0.021(3) 0.021(3) -0.024(3)
C38 0.044(4) 0.092(7) 0.030(3) -0.004(4) -0.004(3) -0.008(4)
C39 0.037(4) 0.040(4) 0.032(3) -0.009(3) 0.017(3) -0.005(3)
C40 0.060(5) 0.034(4) 0.035(4) 0.007(3) 0.019(3) 0.004(3)
C35X 0.017(3) 0.026(4) 0.021(3) 0.003(3) 0.001(2) -0.002(3)
C36X 0.027(3) 0.030(4) 0.017(3) -0.001(3) 0.010(3) -0.007(3)
C37X 0.036(4) 0.055(5) 0.030(4) -0.009(4) 0.008(3) -0.018(4)
C38X 0.053(5) 0.037(4) 0.025(4) 0.007(3) 0.003(3) 0.004(3)
C39X 0.048(5) 0.034(4) 0.022(4) -0.004(3) 0.012(3) 0.002(3)
C40X 0.034(4) 0.046(5) 0.027(4) -0.006(3) 0.014(3) -0.008(4)

loop_
_atom_type_symbol
_atom_type_description
_atom_type_scat_dispersion_real
_atom_type_scat_dispersion_imag
_atom_type_scat_source
C C 0.0033 0.0016 'International Tables Vol C Tables 4.2.6.8 and 6.1.1.4'
H H 0.0000 0.0000 'International Tables Vol C Tables 4.2.6.8 and 6.1.1.4'
B B 0.0013 0.0007 'International Tables Vol C Tables 4.2.6.8 and 6.1.1.4'
O O 0.0106 0.0060 'International Tables Vol C Tables 4.2.6.8 and 6.1.1.4'
S S 0.1246 0.1234 'International Tables Vol C Tables 4.2.6.8 and 6.1.1.4'

loop_
_geom_angle_atom_site_label_1
_geom_angle_atom_site_label_2
_geom_angle_atom_site_label_3
_geom_angle
C3 S1 C14 89.7(2)
B1 O2 C15 106.2(3)
B1 O3 C16 107.7(3)
O3 B1 O2 113.4(3)
O3 B1 C7X 143.0(7)
O2 B1 C7X 103.0(7)
O3 B1 C7 116.3(4)
O2 B1 C7 130.3(4)
C2 C1 H1A 109.5
C2 C1 H1B 109.5
H1A C1 H1B 109.5
C2 C1 H1C 109.5
H1A C1 H1C 109.5
H1B C1 H1C 109.5
O1 C2 C3 121.4(5)
O1 C2 C1 120.5(4)
C3 C2 C1 118.2(4)
C4 C3 C2 127.8(4)
C4 C3 S1 111.5(3)
C2 C3 S1 120.7(3)
C3 C4 C5 114.5(4)
C3 C4 H4 122.7
C5 C4 H4 122.7
C14 C5 C4 110.6(4)
C14 C5 C6X 99.5(8)
C4 C5 C6X 148.2(7)
C14 C5 C6 133.0(4)
C4 C5 C6 116.4(4)
C7 C6 C5 110.2(4)
C7 C6 H6A 109.6
C5 C6 H6A 109.6
C7 C6 H6B 109.6
C5 C6 H6B 109.6
H6A C6 H6B 108.1
C8 C7 C6 109.9(4)
C8 C7 B1 109.0(3)
C6 C7 B1 106.5(4)
C8 C7 H7 112(3)
C6 C7 H7 113(3)
B1 C7 H7 106(3)
C7X C6X C5 105.1(10)
C7X C6X H6X1 98(7)
C5 C6X H6X1 131(8)
C7X C6X H6X2 109(8)
C5 C6X H6X2 104(8)
H6X1 C6X H6X2 108(10)
C6X C7X B1 107.2(10)
C6X C7X C8 109.2(10)
B1 C7X C8 104.0(7)
C6X C7X H7X 112.0
B1 C7X H7X 112.0
C8 C7X H7X 112.0
C9 C8 C13 117.3(4)
C9 C8 C7 129.1(4)
C13 C8 C7 113.5(4)
C9 C8 C7X 102.8(6)
C13 C8 C7X 139.0(6)
C8 C9 C10 120.3(4)
C8 C9 H9 119.8
C10 C9 H9 119.8
C11 C10 C9 121.5(4)
C11 C10 H10 119.2
C9 C10 H10 119.2
C12 C11 C10 119.8(4)
C12 C11 H11 120.1
C10 C11 H11 120.1
C11 C12 C13 121.3(4)
C11 C12 H12 119.4
C13 C12 H12 119.4
C12 C13 C8 119.8(4)
C12 C13 H13 120.1
C8 C13 H13 120.1
C5 C14 S1 113.7(3)
C5 C14 H14 123.2
S1 C14 H14 123.2
O2 C15 C18 109.1(3)
O2 C15 C16 101.5(3)
C18 C15 C16 116.0(4)
O2 C15 C17 106.6(3)
C18 C15 C17 109.8(3)
C16 C15 C17 113.0(3)
O3 C16 C19 107.8(3)
O3 C16 C20 107.2(3)
C19 C16 C20 110.2(4)
O3 C16 C15 101.8(3)
C19 C16 C15 115.8(4)
C20 C16 C15 113.4(4)
C15 C17 H17A 109.5
C15 C17 H17B 109.5
H17A C17 H17B 109.5
C15 C17 H17C 109.5
H17A C17 H17C 109.5
H17B C17 H17C 109.5
C15 C18 H18A 109.5
C15 C18 H18B 109.5
H18A C18 H18B 109.5
C15 C18 H18C 109.5
H18A C18 H18C 109.5
H18B C18 H18C 109.5
C16 C19 H19A 109.5
C16 C19 H19B 109.5
H19A C19 H19B 109.5
C16 C19 H19C 109.5
H19A C19 H19C 109.5
H19B C19 H19C 109.5
C16 C20 H20A 109.5
C16 C20 H20B 109.5
H20A C20 H20B 109.5
C16 C20 H20C 109.5
H20A C20 H20C 109.5
H20B C20 H20C 109.5
C34 S2 C23 91.43(17)
B2 O4 C36 111.2(3)
B2 O4 C36X 100.1(4)
B2 O5 C35X 111.8(4)
B2 O5 C35 101.4(3)
O5 B2 O4 113.3(3)
O5 B2 C27 123.9(3)
O4 B2 C27 122.8(3)
C22 C21 H21A 109.5
C22 C21 H21B 109.5
H21A C21 H21B 109.5
C22 C21 H21C 109.5
H21A C21 H21C 109.5
H21B C21 H21C 109.5
O6 C22 C23 120.6(3)
O6 C22 C21 122.4(3)
C23 C22 C21 117.1(3)
C24 C23 C22 130.0(3)
C24 C23 S2 111.1(2)
C22 C23 S2 118.7(3)
C23 C24 C25 112.9(3)
C23 C24 H24 123.5
C25 C24 H24 123.5
C34 C25 C24 111.5(3)
C34 C25 C26 123.8(3)
C24 C25 C26 124.6(3)
C25 C26 C27 112.6(3)
C25 C26 H26A 109.1
C27 C26 H26A 109.1
C25 C26 H26B 109.1
C27 C26 H26B 109.1
H26A C26 H26B 107.8
C28 C27 C26 111.0(2)
C28 C27 B2 110.5(3)
C26 C27 B2 112.0(3)
C28 C27 H27 110(2)
C26 C27 H27 104(2)
B2 C27 H27 109(2)
C29 C28 C33 117.3(3)
C29 C28 C27 121.7(3)
C33 C28 C27 121.1(3)
C30 C29 C28 121.9(4)
C30 C29 H29 119.0
C28 C29 H29 119.0
C31 C30 C29 120.2(4)
C31 C30 H30 119.9
C29 C30 H30 119.9
C30 C31 C32 119.3(3)
C30 C31 H31 120.4
C32 C31 H31 120.4
C31 C32 C33 119.9(3)
C31 C32 H32 120.1
C33 C32 H32 120.1
C28 C33 C32 121.4(3)
C28 C33 H33 119.3
C32 C33 H33 119.3
C25 C34 S2 113.0(3)
C25 C34 H34 123.5
S2 C34 H34 123.5
C37 C35 C38 110.4(7)
C37 C35 C36 115.0(7)
C38 C35 C36 113.5(7)
C37 C35 O5 106.5(5)
C38 C35 O5 106.0(6)
C36 C35 O5 104.4(5)
O4 C36 C39 109.6(5)
O4 C36 C40 108.9(5)
C39 C36 C40 111.5(6)
O4 C36 C35 97.0(5)
C39 C36 C35 114.3(7)
C40 C36 C35 114.4(6)
C35 C37 H37A 109.5
C35 C37 H37B 109.5
H37A C37 H37B 109.5
C35 C37 H37C 109.5
H37A C37 H37C 109.5
H37B C37 H37C 109.5
C35 C38 H38A 109.5
C35 C38 H38B 109.5
H38A C38 H38B 109.5
C35 C38 H38C 109.5
H38A C38 H38C 109.5
H38B C38 H38C 109.5
C36 C39 H39A 109.5
C36 C39 H39B 109.5
H39A C39 H39B 109.5
C36 C39 H39C 109.5
H39A C39 H39C 109.5
H39B C39 H39C 109.5
C36 C40 H40A 109.5
C36 C40 H40B 109.5
H40A C40 H40B 109.5
C36 C40 H40C 109.5
H40A C40 H40C 109.5
H40B C40 H40C 109.5
O5 C35X C37X 110.5(6)
O5 C35X C38X 107.5(7)
C37X C35X C38X 110.5(7)
O5 C35X C36X 98.1(5)
C37X C35X C36X 116.5(8)
C38X C35X C36X 112.8(7)
C40X C36X O4 104.2(6)
C40X C36X C39X 110.1(7)
O4 C36X C39X 107.7(6)
C40X C36X C35X 114.7(7)
O4 C36X C35X 104.8(6)
C39X C36X C35X 114.5(8)
C35X C37X H37D 109.5
C35X C37X H37E 109.5
H37D C37X H37E 109.5
C35X C37X H37F 109.5
H37D C37X H37F 109.5
H37E C37X H37F 109.5
C35X C38X H38D 109.5
C35X C38X H38E 109.5
H38D C38X H38E 109.5
C35X C38X H38F 109.5
H38D C38X H38F 109.5
H38E C38X H38F 109.5
C36X C39X H39D 109.5
C36X C39X H39E 109.5
H39D C39X H39E 109.5
C36X C39X H39F 109.5
H39D C39X H39F 109.5
H39E C39X H39F 109.5
C36X C40X H40D 109.5
C36X C40X H40E 109.5
H40D C40X H40E 109.5
C36X C40X H40F 109.5
H40D C40X H40F 109.5
H40E C40X H40F 109.5

loop_
_geom_bond_atom_site_label_1
_geom_bond_atom_site_label_2
_geom_bond_distance
S1 C3 1.706(4)
S1 C14 1.731(5)
O1 C2 1.213(6)
O2 B1 1.367(5)
O2 C15 1.475(4)
O3 B1 1.328(5)
O3 C16 1.468(4)
B1 C7X 1.617(12)
B1 C7 1.621(6)
C1 C2 1.485(8)
C1 H1A 0.9800
C1 H1B 0.9800
C1 H1C 0.9800
C2 C3 1.467(6)
C3 C4 1.364(5)
C4 C5 1.385(6)
C4 H4 0.9500
C5 C14 1.347(7)
C5 C6X 1.527(14)
C5 C6 1.553(6)
C6 C7 1.546(6)
C6 H6A 0.9900
C6 H6B 0.9900
C7 C8 1.514(5)
C7 H7 0.95(6)
C6X C7X 1.521(19)
C6X H6X1 1.13(16)
C6X H6X2 1.00(13)
C7X C8 1.623(11)
C7X H7X 1.0000
C8 C9 1.377(5)
C8 C13 1.405(6)
C9 C10 1.390(5)
C9 H9 0.9500
C10 C11 1.342(7)
C10 H10 0.9500
C11 C12 1.333(7)
C11 H11 0.9500
C12 C13 1.396(8)
C12 H12 0.9500
C13 H13 0.9500
C14 H14 0.9500
C15 C18 1.509(5)
C15 C16 1.535(6)
C15 C17 1.540(6)
C16 C19 1.506(5)
C16 C20 1.524(6)
C17 H17A 0.9800
C17 H17B 0.9800
C17 H17C 0.9800
C18 H18A 0.9800
C18 H18B 0.9800
C18 H18C 0.9800
C19 H19A 0.9800
C19 H19B 0.9800
C19 H19C 0.9800
C20 H20A 0.9800
C20 H20B 0.9800
C20 H20C 0.9800
S2 C34 1.707(4)
S2 C23 1.723(3)
O4 B2 1.373(4)
O4 C36 1.468(6)
O4 C36X 1.525(8)
O5 B2 1.363(4)
O5 C35X 1.381(9)
O5 C35 1.580(7)
O6 C22 1.222(4)
B2 C27 1.569(5)
C21 C22 1.500(5)
C21 H21A 0.9800
C21 H21B 0.9800
C21 H21C 0.9800
C22 C23 1.468(5)
C23 C24 1.374(5)
C24 C25 1.420(4)
C24 H24 0.9500
C25 C34 1.363(5)
C25 C26 1.512(4)
C26 C27 1.541(4)
C26 H26A 0.9900
C26 H26B 0.9900
C27 C28 1.530(4)
C27 H27 0.90(4)
C28 C29 1.390(5)
C28 C33 1.391(5)
C29 C30 1.386(5)
C29 H29 0.9500
C30 C31 1.379(6)
C30 H30 0.9500
C31 C32 1.391(6)
C31 H31 0.9500
C32 C33 1.396(5)
C32 H32 0.9500
C33 H33 0.9500
C34 H34 0.9500
C35 C37 1.515(11)
C35 C38 1.526(11)
C35 C36 1.538(9)
C36 C39 1.514(9)
C36 C40 1.518(10)
C37 H37A 0.9800
C37 H37B 0.9800
C37 H37C 0.9800
C38 H38A 0.9800
C38 H38B 0.9800
C38 H38C 0.9800
C39 H39A 0.9800
C39 H39B 0.9800
C39 H39C 0.9800
C40 H40A 0.9800
C40 H40B 0.9800
C40 H40C 0.9800
C35X C37X 1.500(11)
C35X C38X 1.515(12)
C35X C36X 1.543(10)
C36X C40X 1.519(11)
C36X C39X 1.535(11)
C37X H37D 0.9800
C37X H37E 0.9800
C37X H37F 0.9800
C38X H38D 0.9800
C38X H38E 0.9800
C38X H38F 0.9800
C39X H39D 0.9800
C39X H39E 0.9800
C39X H39F 0.9800
C40X H40D 0.9800
C40X H40E 0.9800
C40X H40F 0.9800

loop_
_geom_torsion_atom_site_label_1
_geom_torsion_atom_site_label_2
_geom_torsion_atom_site_label_3
_geom_torsion_atom_site_label_4
_geom_torsion
C16 O3 B1 O2 -8.9(4)
C16 O3 B1 C7X 159.5(8)
C16 O3 B1 C7 172.5(3)
C15 O2 B1 O3 -11.6(4)
C15 O2 B1 C7X 175.5(4)
C15 O2 B1 C7 166.7(4)
O1 C2 C3 C4 176.3(4)
C1 C2 C3 C4 -3.5(6)
O1 C2 C3 S1 -4.7(5)
C1 C2 C3 S1 175.5(3)
C14 S1 C3 C4 -0.6(3)
C14 S1 C3 C2 -179.7(3)
C2 C3 C4 C5 179.8(4)
S1 C3 C4 C5 0.8(4)
C3 C4 C5 C14 -0.6(5)
C3 C4 C5 C6X -161.1(10)
C3 C4 C5 C6 177.4(3)
C14 C5 C6 C7 22.6(6)
C4 C5 C6 C7 -154.7(4)
C5 C6 C7 C8 -179.2(3)
C5 C6 C7 B1 62.8(5)
O3 B1 C7 C8 119.4(4)
O2 B1 C7 C8 -58.9(6)
O3 B1 C7 C6 -122.2(4)
O2 B1 C7 C6 59.6(5)
C14 C5 C6X C7X 120.3(10)
C4 C5 C6X C7X -78.1(13)
C5 C6X C7X B1 -72.4(13)
C5 C6X C7X C8 175.5(8)
O3 B1 C7X C6X -27.9(15)
O2 B1 C7X C6X 141.1(9)
O3 B1 C7X C8 87.6(10)
O2 B1 C7X C8 -103.3(8)
C6 C7 C8 C9 -15.3(6)
B1 C7 C8 C9 101.0(5)
C6 C7 C8 C13 159.8(4)
B1 C7 C8 C13 -83.8(4)
C6X C7X C8 C9 -111.5(10)
B1 C7X C8 C9 134.3(7)
C6X C7X C8 C13 80.7(11)
B1 C7X C8 C13 -33.5(14)
C13 C8 C9 C10 -0.5(6)
C7 C8 C9 C10 174.5(4)
C7X C8 C9 C10 -171.5(6)
C8 C9 C10 C11 0.8(6)
C9 C10 C11 C12 -0.7(7)
C10 C11 C12 C13 0.4(7)
C11 C12 C13 C8 -0.1(7)
C9 C8 C13 C12 0.2(6)
C7 C8 C13 C12 -175.6(4)
C7X C8 C13 C12 166.8(8)
C4 C5 C14 S1 0.1(4)
C6X C5 C14 S1 169.9(5)
C6 C5 C14 S1 -177.3(4)
C3 S1 C14 C5 0.2(3)
B1 O2 C15 C18 148.6(4)
B1 O2 C15 C16 25.6(4)
B1 O2 C15 C17 -92.8(4)
B1 O3 C16 C19 146.6(4)
B1 O3 C16 C20 -94.8(4)
B1 O3 C16 C15 24.4(4)
O2 C15 C16 O3 -29.6(4)
C18 C15 C16 O3 -147.8(3)
C17 C15 C16 O3 84.1(4)
O2 C15 C16 C19 -146.1(3)
C18 C15 C16 C19 95.7(4)
C17 C15 C16 C19 -32.4(5)
O2 C15 C16 C20 85.1(4)
C18 C15 C16 C20 -33.0(5)
C17 C15 C16 C20 -161.2(3)
C35X O5 B2 O4 11.3(5)
C35 O5 B2 O4 -10.2(5)
C35X O5 B2 C27 -166.1(5)
C35 O5 B2 C27 172.3(4)
C36 O4 B2 O5 -13.3(5)
C36X O4 B2 O5 11.9(5)
C36 O4 B2 C27 164.2(4)
C36X O4 B2 C27 -170.6(4)
O6 C22 C23 C24 -175.1(3)
C21 C22 C23 C24 6.7(5)
O6 C22 C23 S2 9.2(4)
C21 C22 C23 S2 -169.0(2)
C34 S2 C23 C24 -0.1(3)
C34 S2 C23 C22 176.4(3)
C22 C23 C24 C25 -175.5(3)
S2 C23 C24 C25 0.4(3)
C23 C24 C25 C34 -0.7(4)
C23 C24 C25 C26 -179.4(3)
C34 C25 C26 C27 -116.8(3)
C24 C25 C26 C27 61.8(4)
C25 C26 C27 C28 178.3(3)
C25 C26 C27 B2 54.3(3)
O5 B2 C27 C28 95.5(4)
O4 B2 C27 C28 -81.7(4)
O5 B2 C27 C26 -140.2(3)
O4 B2 C27 C26 42.6(4)
C26 C27 C28 C29 105.3(3)
B2 C27 C28 C29 -129.9(3)
C26 C27 C28 C33 -74.6(4)
B2 C27 C28 C33 50.3(4)
C33 C28 C29 C30 0.9(5)
C27 C28 C29 C30 -179.0(3)
C28 C29 C30 C31 -0.9(6)
C29 C30 C31 C32 0.6(6)
C30 C31 C32 C33 -0.4(6)
C29 C28 C33 C32 -0.7(5)
C27 C28 C33 C32 179.2(3)
C31 C32 C33 C28 0.5(5)
C24 C25 C34 S2 0.7(4)
C26 C25 C34 S2 179.3(2)
C23 S2 C34 C25 -0.3(3)
B2 O5 C35 C37 -93.5(5)
B2 O5 C35 C38 148.8(6)
B2 O5 C35 C36 28.6(6)
B2 O4 C36 C39 148.8(5)
B2 O4 C36 C40 -89.0(5)
B2 O4 C36 C35 29.9(6)
C37 C35 C36 O4 82.3(6)
C38 C35 C36 O4 -149.1(6)
O5 C35 C36 O4 -34.1(6)
C37 C35 C36 C39 -32.9(8)
C38 C35 C36 C39 95.7(9)
O5 C35 C36 C39 -149.3(5)
C37 C35 C36 C40 -163.2(6)
C38 C35 C36 C40 -34.6(9)
O5 C35 C36 C40 80.4(7)
B2 O5 C35X C37X -150.2(6)
B2 O5 C35X C38X 89.3(6)
B2 O5 C35X C36X -27.8(7)
B2 O4 C36X C40X -149.0(6)
B2 O4 C36X C39X 94.1(6)
B2 O4 C36X C35X -28.2(6)
O5 C35X C36X C40X 147.5(7)
C37X C35X C36X C40X -94.8(10)
C38X C35X C36X C40X 34.6(10)
O5 C35X C36X O4 33.9(7)
C37X C35X C36X O4 151.6(7)
C38X C35X C36X O4 -79.0(8)
O5 C35X C36X C39X -83.9(7)
C37X C35X C36X C39X 33.8(10)
C38X C35X C36X C39X 163.2(7)
